data_4348166
loop_
_publ_author_name
'Kennedy, Steven R.'
'Kozar, Morgan N.'
'Yennawar, Hemant P.'
'Lear, Benjamin J.'

_publ_section_title
;
 Steady-State Spectroscopic Analysis of Proton-Dependent Electron Transfer
 on Pyrazine-Appended Metal Dithiolenes [Ni(pdt)2], [Pd(pdt)2], and
 [Pt(pdt)2] (pdt = 2,3-Pyrazinedithiol).
;
_journal_issue 17
_journal_name_full 'Inorganic chemistry'
_journal_page_first 8459
_journal_page_last 8467
_journal_paper_doi 10.1021/acs.inorgchem.6b01065
_journal_volume 55
_journal_year 2016
_chemical_formula_moiety 'C8 H4 N4 Pt S4, 2(C16 H21 N)'
_chemical_formula_sum 'C40 H46 N6 Pt S4'
_chemical_formula_weight 934.20
_space_group_IT_number 14
_space_group_name_Hall '-P 2yn'
_space_group_name_H-M_alt 'P 1 21/n 1'
_symmetry_cell_setting monoclinic
_symmetry_space_group_name_H-M 'P 1 21/n 1'
_atom_sites_solution_hydrogens geom
_atom_sites_solution_primary direct
_atom_sites_solution_secondary difmap
_audit_creation_method SHELXL-97
_cell_angle_alpha 90.00
_cell_angle_beta 99.736(4)
_cell_angle_gamma 90.00
_cell_formula_units_Z 2
_cell_length_a 8.2394(15)
_cell_length_b 20.015(4)
_cell_length_c 14.350(3)
_cell_measurement_reflns_used 2939
_cell_measurement_temperature 298(2)
_cell_measurement_theta_max 19.139
_cell_measurement_theta_min 2.493
_cell_volume 2332.4(8)
_computing_cell_refinement 'Bruker SMART'
_computing_data_collection 'Bruker SMART'
_computing_data_reduction 'Bruker SAINT'
_computing_molecular_graphics 'Bruker SHELXTL'
_computing_publication_material 'Bruker SHELXTL'
_computing_structure_refinement 'SHELXL-97 (Sheldrick, 1997)'
_computing_structure_solution 'SHELXS-97 (Sheldrick, 1990)'
_diffrn_ambient_temperature 298(2)
_diffrn_measured_fraction_theta_full 0.992
_diffrn_measured_fraction_theta_max 0.992
_diffrn_measurement_device_type 'CCD area detector'
_diffrn_measurement_method 'phi and omega scans'
_diffrn_radiation_monochromator graphite
_diffrn_radiation_source 'fine-focus sealed tube'
_diffrn_radiation_type MoK\a
_diffrn_radiation_wavelength 0.71073
_diffrn_reflns_av_R_equivalents 0.0434
_diffrn_reflns_av_sigmaI/netI 0.0502
_diffrn_reflns_limit_h_max 10
_diffrn_reflns_limit_h_min -10
_diffrn_reflns_limit_k_max 26
_diffrn_reflns_limit_k_min -25
_diffrn_reflns_limit_l_max 18
_diffrn_reflns_limit_l_min -19
_diffrn_reflns_number 15944
_diffrn_reflns_theta_full 28.26
_diffrn_reflns_theta_max 28.26
_diffrn_reflns_theta_min 1.76
_exptl_absorpt_coefficient_mu 3.219
_exptl_absorpt_correction_T_max 0.6987
_exptl_absorpt_correction_T_min 0.4769
_exptl_absorpt_correction_type multi-scan
_exptl_absorpt_process_details SADABS
_exptl_crystal_colour red
_exptl_crystal_density_diffrn 1.330
_exptl_crystal_density_method 'not measured'
_exptl_crystal_description rod
_exptl_crystal_F_000 940
_exptl_crystal_size_max 0.27
_exptl_crystal_size_mid 0.18
_exptl_crystal_size_min 0.12
_refine_diff_density_max 1.328
_refine_diff_density_min -0.370
_refine_diff_density_rms 0.112
_refine_ls_extinction_method none
_refine_ls_goodness_of_fit_ref 0.965
_refine_ls_hydrogen_treatment noref
_refine_ls_matrix_type full
_refine_ls_number_parameters 234
_refine_ls_number_reflns 5730
_refine_ls_number_restraints 0
_refine_ls_restrained_S_all 0.965
_refine_ls_R_factor_all 0.1188
_refine_ls_R_factor_gt 0.0595
_refine_ls_shift/su_max 0.001
_refine_ls_shift/su_mean 0.000
_refine_ls_structure_factor_coef Fsqd
_refine_ls_weighting_details 'calc w=1/[\s^2^(Fo^2^)+(0.1008P)^2^+0.0000P] where P=(Fo^2^+2Fc^2^)/3'
_refine_ls_weighting_scheme calc
_refine_ls_wR_factor_gt 0.1491
_refine_ls_wR_factor_ref 0.1827
_reflns_number_gt 2872
_reflns_number_total 5730
_reflns_threshold_expression >2sigma(I)
_cod_data_source_file ic6b01065_si_003.cif
_cod_data_source_block srk6s
_cod_depositor_comments
;
The following automatic conversions were performed:

data item '_symmetry_cell_setting' value 'Monoclinic' was changed to
'monoclinic' in accordance with the
/home/saulius/struct/COD-crude-data/automatic-downloads/DataCite-retrospective/ACS/depositions/lib/dictionaries/cif_core.dic
dictionary named 'cif_core.dic' version 2.4.2 last updated on
2011-04-26.

Automatic conversion script
Id: cif_fix_values 6909 2019-04-08 15:41:33Z antanas 
;
_cod_original_cell_volume 2332.3(7)
_cod_original_sg_symbol_H-M P2(1)/n
_cod_database_code 4348166

loop_
_symmetry_equiv_pos_as_xyz
'x, y, z'
'-x+1/2, y+1/2, -z+1/2'
'-x, -y, -z'
'x-1/2, -y-1/2, z-1/2'

loop_
_atom_site_label
_atom_site_type_symbol
_atom_site_fract_x
_atom_site_fract_y
_atom_site_fract_z
_atom_site_U_iso_or_equiv
_atom_site_adp_type
_atom_site_occupancy
_atom_site_symmetry_multiplicity
_atom_site_calc_flag
_atom_site_refinement_flags
Pt1 Pt 0.5000 0.0000 0.5000 0.0793(2) Uani 1 2 d S
N1 N 0.6688(13) -0.0094(4) 0.2202(7) 0.107(2) Uani 1 1 d .
C1 C 0.4583(9) 0.0835(4) 0.6850(5) 0.087(2) Uani 1 1 d .
C2 C 0.6079(11) -0.0214(4) 0.2969(6) 0.086(2) Uani 1 1 d .
C3 C 0.6638(12) -0.0601(6) 0.1593(7) 0.121(3) Uani 1 1 d .
H3 H 0.7052 -0.0536 0.1036 0.145 Uiso 1 1 calc R
N2 N 0.4636(8) 0.1340(3) 0.7466(5) 0.107(2) Uani 1 1 d .
S1 S 0.5360(2) 0.09912(9) 0.58116(14) 0.0960(6) Uani 1 1 d .
S2 S 0.6085(3) 0.04484(10) 0.37722(14) 0.0912(6) Uani 1 1 d .
N3 N 0.0866(8) 0.1423(3) 0.3091(4) 0.0891(17) Uani 1 1 d .
C6 C 0.0421(13) 0.1356(6) 0.4798(7) 0.126(4) Uani 1 1 d .
H6 H 0.0268 0.1816 0.4828 0.152 Uiso 1 1 calc R
C5 C 0.0885(13) 0.1034(5) 0.3943(7) 0.114(3) Uani 1 1 d .
H5A H 0.1988 0.0855 0.4123 0.137 Uiso 1 1 calc R
H5B H 0.0154 0.0656 0.3781 0.137 Uiso 1 1 calc R
C7 C 0.0217(12) 0.0916(5) 0.5593(6) 0.121(3) Uani 1 1 d .
H7 H 0.0242 0.0453 0.5537 0.145 Uiso 1 1 calc R
C8 C -0.0024(14) 0.1238(6) 0.6468(7) 0.142(4) Uani 1 1 d .
H8A H 0.0708 0.1612 0.6592 0.213 Uiso 1 1 calc R
H8B H 0.0202 0.0924 0.6979 0.213 Uiso 1 1 calc R
H8C H -0.1143 0.1389 0.6409 0.213 Uiso 1 1 calc R
C10 C 0.1270(17) 0.0435(6) 0.2070(8) 0.160(5) Uani 1 1 d .
H10 H 0.0405 0.0228 0.2297 0.192 Uiso 1 1 calc R
C11 C 0.197(2) 0.0072(8) 0.1367(16) 0.223(12) Uani 1 1 d .
H11 H 0.2845 0.0314 0.1204 0.267 Uiso 1 1 calc R
C13 C -0.0969(14) 0.1534(6) 0.2578(7) 0.154(4) Uani 1 1 d .
H13A H -0.1496 0.1099 0.2558 0.184 Uiso 1 1 calc R
H13B H -0.1489 0.1806 0.3003 0.184 Uiso 1 1 calc R
C9 C 0.1705(13) 0.1016(6) 0.2421(8) 0.155(4) Uani 1 1 d .
H9 H 0.2637 0.1205 0.2241 0.187 Uiso 1 1 calc R
C4 C 0.3978(12) 0.1195(6) 0.8251(7) 0.116(3) Uani 1 1 d .
H4 H 0.3959 0.1529 0.8699 0.139 Uiso 1 1 calc R
C18 C 0.3332(14) 0.2130(6) 0.3720(7) 0.147(4) Uani 1 1 d .
H18 H 0.3899 0.1735 0.3890 0.177 Uiso 1 1 calc R
C17 C 0.1712(17) 0.2076(6) 0.3267(8) 0.165(5) Uani 1 1 d .
H17 H 0.1134 0.2463 0.3067 0.198 Uiso 1 1 calc R
C14 C -0.1434(16) 0.1811(7) 0.1679(8) 0.169(5) Uani 1 1 d .
H14 H -0.0633 0.1929 0.1325 0.203 Uiso 1 1 calc R
C16 C -0.4357(19) 0.1620(12) 0.1085(17) 0.273(12) Uani 1 1 d .
H16 H -0.5336 0.1385 0.0912 0.327 Uiso 1 1 calc R
C15 C -0.313(3) 0.1912(11) 0.1301(12) 0.254(10) Uani 1 1 d .
H15 H -0.3326 0.2366 0.1191 0.305 Uiso 1 1 calc R
C19 C 0.4198(19) 0.2738(7) 0.3944(11) 0.202(6) Uani 1 1 d .
H19 H 0.3640 0.3135 0.3776 0.243 Uiso 1 1 calc R
C20 C 0.5756(17) 0.2777(7) 0.4378(12) 0.218(7) Uani 1 1 d .
H20A H 0.6350 0.2389 0.4556 0.261 Uiso 1 1 calc R
H20B H 0.6251 0.3192 0.4504 0.261 Uiso 1 1 calc R
C12 C 0.180(2) -0.0451(10) 0.0911(13) 0.243(11) Uani 1 1 d .
H12 H 0.1670 -0.0846 0.0565 0.291 Uiso 1 1 calc R

loop_
_atom_site_aniso_label
_atom_site_aniso_U_11
_atom_site_aniso_U_22
_atom_site_aniso_U_33
_atom_site_aniso_U_23
_atom_site_aniso_U_13
_atom_site_aniso_U_12
Pt1 0.0736(3) 0.0810(3) 0.0820(3) 0.01064(19) 0.00959(19) -0.00269(19)
N1 0.123(7) 0.109(6) 0.094(5) -0.002(4) 0.030(5) -0.009(4)
C1 0.077(4) 0.095(5) 0.084(5) 0.006(4) 0.001(4) 0.007(4)
C2 0.082(5) 0.087(5) 0.085(5) 0.004(4) 0.001(4) -0.001(4)
C3 0.142(8) 0.132(8) 0.093(6) -0.001(6) 0.034(6) -0.008(7)
N2 0.113(5) 0.101(5) 0.105(5) -0.004(4) 0.012(4) -0.006(4)
S1 0.1040(14) 0.0888(13) 0.0960(13) 0.0048(10) 0.0189(11) -0.0171(11)
S2 0.1058(14) 0.0837(13) 0.0875(13) 0.0083(10) 0.0265(11) -0.0084(11)
N3 0.108(5) 0.073(4) 0.088(4) 0.005(3) 0.021(4) 0.010(4)
C6 0.179(9) 0.099(7) 0.113(7) -0.009(5) 0.057(7) -0.028(6)
C5 0.128(7) 0.108(6) 0.102(6) 0.021(5) 0.003(6) -0.008(6)
C7 0.154(9) 0.109(7) 0.093(7) 0.002(5) 0.005(6) -0.020(6)
C8 0.160(10) 0.185(11) 0.083(6) 0.006(7) 0.027(7) -0.044(8)
C10 0.227(14) 0.124(9) 0.132(9) -0.028(8) 0.038(9) 0.052(9)
C11 0.152(13) 0.227(18) 0.26(2) -0.167(16) -0.053(14) 0.064(12)
C13 0.200(11) 0.149(9) 0.114(8) -0.004(7) 0.030(8) 0.075(8)
C9 0.119(7) 0.166(10) 0.169(10) -0.073(8) -0.010(7) 0.031(7)
C4 0.113(7) 0.134(8) 0.097(7) -0.024(6) 0.006(5) 0.009(6)
C18 0.138(9) 0.165(10) 0.131(8) 0.007(7) 0.000(7) -0.034(8)
C17 0.226(13) 0.146(9) 0.132(9) 0.003(7) 0.056(9) -0.081(9)
C14 0.173(11) 0.208(13) 0.113(8) 0.005(8) -0.010(8) 0.013(10)
C16 0.127(12) 0.30(2) 0.36(3) -0.01(2) -0.032(15) -0.077(14)
C15 0.234(18) 0.32(3) 0.195(15) 0.116(17) 0.000(15) 0.146(18)
C19 0.195(13) 0.165(11) 0.234(15) -0.005(10) 0.002(11) -0.091(11)
C20 0.180(13) 0.178(12) 0.31(2) -0.034(13) 0.080(14) -0.088(11)
C12 0.26(2) 0.226(19) 0.211(17) -0.076(17) -0.058(14) 0.080(17)

loop_
_atom_type_symbol
_atom_type_description
_atom_type_scat_dispersion_real
_atom_type_scat_dispersion_imag
_atom_type_scat_source
C C 0.0033 0.0016 'International Tables Vol C Tables 4.2.6.8 and 6.1.1.4'
H H 0.0000 0.0000 'International Tables Vol C Tables 4.2.6.8 and 6.1.1.4'
N N 0.0061 0.0033 'International Tables Vol C Tables 4.2.6.8 and 6.1.1.4'
S S 0.1246 0.1234 'International Tables Vol C Tables 4.2.6.8 and 6.1.1.4'
Pt Pt -1.7033 8.3905 'International Tables Vol C Tables 4.2.6.8 and 6.1.1.4'

loop_
_geom_angle_atom_site_label_1
_geom_angle_atom_site_label_2
_geom_angle_atom_site_label_3
_geom_angle
_geom_angle_site_symmetry_1
_geom_angle_site_symmetry_3
S2 Pt1 S2 180.0 3_656 .
S2 Pt1 S1 88.98(7) 3_656 .
S2 Pt1 S1 91.02(7) . .
S2 Pt1 S1 91.02(7) 3_656 3_656
S2 Pt1 S1 88.98(7) . 3_656
S1 Pt1 S1 180.00(5) . 3_656
C2 N1 C3 115.9(8) . .
N2 C1 C2 121.1(8) . 3_656
N2 C1 S1 117.0(6) . .
C2 C1 S1 121.9(7) 3_656 .
N1 C2 C1 122.5(8) . 3_656
N1 C2 S2 117.1(7) . .
C1 C2 S2 120.4(7) 3_656 .
C4 C3 N1 122.7(9) 3_656 .
C4 C3 H3 118.6 3_656 .
N1 C3 H3 118.6 . .
C1 N2 C4 114.4(8) . .
C1 S1 Pt1 104.1(3) . .
C2 S2 Pt1 104.5(3) . .
C5 N3 C17 113.1(7) . .
C5 N3 C9 107.9(7) . .
C17 N3 C9 109.3(8) . .
C5 N3 C13 110.0(7) . .
C17 N3 C13 109.9(8) . .
C9 N3 C13 106.5(6) . .
C7 C6 C5 117.1(9) . .
C7 C6 H6 121.4 . .
C5 C6 H6 121.4 . .
N3 C5 C6 119.7(8) . .
N3 C5 H5A 107.4 . .
C6 C5 H5A 107.4 . .
N3 C5 H5B 107.4 . .
C6 C5 H5B 107.4 . .
H5A C5 H5B 106.9 . .
C8 C7 C6 116.9(10) . .
C8 C7 H7 121.5 . .
C6 C7 H7 121.5 . .
C7 C8 H8A 109.5 . .
C7 C8 H8B 109.5 . .
H8A C8 H8B 109.5 . .
C7 C8 H8C 109.5 . .
H8A C8 H8C 109.5 . .
H8B C8 H8C 109.5 . .
C9 C10 C11 127.5(15) . .
C9 C10 H10 116.2 . .
C11 C10 H10 116.2 . .
C12 C11 C10 141(2) . .
C12 C11 H11 109.4 . .
C10 C11 H11 109.4 . .
C14 C13 N3 125.2(11) . .
C14 C13 H13A 106.0 . .
N3 C13 H13A 106.0 . .
C14 C13 H13B 106.0 . .
N3 C13 H13B 106.0 . .
H13A C13 H13B 106.3 . .
C10 C9 N3 127.2(11) . .
C10 C9 H9 116.4 . .
N3 C9 H9 116.4 . .
C3 C4 N2 123.3(9) 3_656 .
C3 C4 H4 118.4 3_656 .
N2 C4 H4 118.4 . .
C17 C18 C19 125.5(13) . .
C17 C18 H18 117.3 . .
C19 C18 H18 117.3 . .
C18 C17 N3 122.4(12) . .
C18 C17 H17 118.8 . .
N3 C17 H17 118.8 . .
C13 C14 C15 120.4(13) . .
C13 C14 H14 119.8 . .
C15 C14 H14 119.8 . .
C15 C16 H16 180.0 . .
C16 C15 C14 141(2) . .
C16 C15 H15 109.4 . .
C14 C15 H15 109.4 . .
C20 C19 C18 124.4(15) . .
C20 C19 H19 117.8 . .
C18 C19 H19 117.8 . .
C19 C20 H20A 120.0 . .
C19 C20 H20B 120.0 . .
H20A C20 H20B 120.0 . .
C11 C12 H12 180.0 . .

loop_
_geom_bond_atom_site_label_1
_geom_bond_atom_site_label_2
_geom_bond_distance
_geom_bond_site_symmetry_2
Pt1 S2 2.2892(19) 3_656
Pt1 S2 2.2892(19) .
Pt1 S1 2.294(2) .
Pt1 S1 2.294(2) 3_656
N1 C2 1.307(13) .
N1 C3 1.336(12) .
C1 N2 1.338(10) .
C1 C2 1.400(11) 3_656
C1 S1 1.746(8) .
C2 C1 1.400(11) 3_656
C2 S2 1.757(9) .
C3 C4 1.326(13) 3_656
C3 H3 0.9300 .
N2 C4 1.360(12) .
N3 C5 1.447(11) .
N3 C17 1.482(11) .
N3 C9 1.513(11) .
N3 C13 1.581(11) .
C6 C7 1.473(13) .
C6 C5 1.492(14) .
C6 H6 0.9300 .
C5 H5A 0.9700 .
C5 H5B 0.9700 .
C7 C8 1.455(14) .
C7 H7 0.9300 .
C8 H8A 0.9600 .
C8 H8B 0.9600 .
C8 H8C 0.9600 .
C10 C9 1.294(14) .
C10 C11 1.44(2) .
C10 H10 0.9300 .
C11 C12 1.230(19) .
C11 H11 0.9300 .
C13 C14 1.397(13) .
C13 H13A 0.9700 .
C13 H13B 0.9700 .
C9 H9 0.9300 .
C4 C3 1.326(13) 3_656
C4 H4 0.9300 .
C18 C17 1.387(14) .
C18 C19 1.420(14) .
C18 H18 0.9300 .
C17 H17 0.9300 .
C14 C15 1.428(18) .
C14 H14 0.9300 .
C16 C15 1.16(2) .
C16 H16 0.9300 .
C15 H15 0.9300 .
C19 C20 1.331(16) .
C19 H19 0.9300 .
C20 H20A 0.9300 .
C20 H20B 0.9300 .
C12 H12 0.9300 .

loop_
_geom_torsion_atom_site_label_1
_geom_torsion_atom_site_label_2
_geom_torsion_atom_site_label_3
_geom_torsion_atom_site_label_4
_geom_torsion
_geom_torsion_site_symmetry_1
_geom_torsion_site_symmetry_4
C3 N1 C2 C1 0.3(14) . 3_656
C3 N1 C2 S2 -178.6(7) . .
C2 N1 C3 C4 -0.5(16) . 3_656
C2 C1 N2 C4 -1.1(11) 3_656 .
S1 C1 N2 C4 178.5(6) . .
N2 C1 S1 Pt1 -179.9(5) . .
C2 C1 S1 Pt1 -0.3(7) 3_656 .
S2 Pt1 S1 C1 -1.1(2) 3_656 .
S2 Pt1 S1 C1 178.9(2) . .
S1 Pt1 S1 C1 179(100) 3_656 .
N1 C2 S2 Pt1 -178.2(7) . .
C1 C2 S2 Pt1 2.9(7) 3_656 .
S2 Pt1 S2 C2 -13(91) 3_656 .
S1 Pt1 S2 C2 178.0(3) . .
S1 Pt1 S2 C2 -2.0(3) 3_656 .
C17 N3 C5 C6 47.8(12) . .
C9 N3 C5 C6 168.8(9) . .
C13 N3 C5 C6 -75.5(10) . .
C7 C6 C5 N3 170.9(8) . .
C5 C6 C7 C8 172.3(9) . .
C9 C10 C11 C12 -178(2) . .
C5 N3 C13 C14 -171.2(10) . .
C17 N3 C13 C14 63.6(13) . .
C9 N3 C13 C14 -54.6(13) . .
C11 C10 C9 N3 173.9(12) . .
C5 N3 C9 C10 60.2(14) . .
C17 N3 C9 C10 -176.5(12) . .
C13 N3 C9 C10 -57.9(14) . .
C1 N2 C4 C3 1.3(13) . 3_656
C19 C18 C17 N3 -177.4(11) . .
C5 N3 C17 C18 55.9(13) . .
C9 N3 C17 C18 -64.4(12) . .
C13 N3 C17 C18 179.2(9) . .
N3 C13 C14 C15 -177.4(14) . .
C13 C14 C15 C16 -61(4) . .
C17 C18 C19 C20 -179.9(14) . .
